data_7212413
loop_
_publ_author_name
'Hao, Hong-Qing'
'Lin, Zhuo-Jia'
'Hu, Sheng'
'Liu, Wen-Ting'
'Zheng, Yan-Zhen'
'Tong, Ming-Liang'

_publ_section_title
;
 Nanoporous metal--organic framework comprising of 1D cobalt oxalate
 chains and flexible ligands exhibiting both dynamic gas adsorption and
 antiferromagnetic chain behaviours
;
_journal_issue 7
_journal_name_full CrystEngComm
_journal_page_first 2225
_journal_paper_doi 10.1039/b927200c
_journal_volume 12
_journal_year 2010
_chemical_formula_sum 'C30 H42 Co2 N4 O19'
_chemical_formula_weight 880.54
_chemical_name_systematic
;
?
;
_space_group_IT_number 12
_symmetry_cell_setting monoclinic
_symmetry_space_group_name_Hall '-C 2y'
_symmetry_space_group_name_H-M 'C 1 2/m 1'
_atom_sites_solution_hydrogens geom
_atom_sites_solution_primary direct
_atom_sites_solution_secondary difmap
_audit_creation_method SHELXL-97
_cell_angle_alpha 90.00
_cell_angle_beta 107.797(3)
_cell_angle_gamma 90.00
_cell_formula_units_Z 2
_cell_length_a 8.9751(3)
_cell_length_b 24.4278(6)
_cell_length_c 12.0085(3)
_cell_measurement_temperature 123(2)
_cell_volume 2506.78(13)
_computing_cell_refinement
;
CrysAlis RED, Oxford Diffraction Ltd.,
Version 1.171.31.7 (release 18-10-2006 CrysAlis171 .NET)
(compiled Oct 18 2006,16:28:17)
;
_computing_data_collection
;
CrysAlis CCD, Oxford Diffraction Ltd.,
Version 1.171.31.7 (release 18-10-2006 CrysAlis171 .NET)
(compiled Oct 18 2006,16:28:17)
;
_computing_data_reduction
;
CrysAlis RED, Oxford Diffraction Ltd.,
Version 1.171.31.7 (release 18-10-2006 CrysAlis171 .NET)
(compiled Oct 18 2006,16:28:17)
;
_computing_structure_refinement 'SHELXL-97 (Sheldrick, 1997)'
_computing_structure_solution 'SHELXS-97 (Sheldrick, 1990)'
_diffrn_ambient_temperature 123(2)
_diffrn_measured_fraction_theta_full 0.952
_diffrn_measured_fraction_theta_max 0.952
_diffrn_measurement_device_type 'Gemini S Ultra'
_diffrn_measurement_method '\w and \p scan'
_diffrn_radiation_monochromator mirror
_diffrn_radiation_source 'Ultra (Cu) X-ray Source'
_diffrn_radiation_type CuK\a
_diffrn_radiation_wavelength 1.54178
_diffrn_reflns_av_R_equivalents 0.0285
_diffrn_reflns_av_sigmaI/netI 0.0322
_diffrn_reflns_limit_h_max 10
_diffrn_reflns_limit_h_min -9
_diffrn_reflns_limit_k_max 26
_diffrn_reflns_limit_k_min -26
_diffrn_reflns_limit_l_max 13
_diffrn_reflns_limit_l_min -13
_diffrn_reflns_number 7034
_diffrn_reflns_theta_full 60.00
_diffrn_reflns_theta_max 60.00
_diffrn_reflns_theta_min 3.87
_exptl_absorpt_coefficient_mu 5.744
_exptl_absorpt_correction_T_max 0.4795
_exptl_absorpt_correction_T_min 0.2608
_exptl_absorpt_correction_type multi-scan
_exptl_absorpt_process_details
;
CrysAlis RED, Oxford Diffraction Ltd.,
Version 1.171.32.29 (release 10-06-2008 CrysAlis171 .NET)
(compiled Jun 10 2008,16:49:55)
Empirical absorption correction using spherical harmonics,
implemented in SCALE3 ABSPACK scaling algorithm.
;
_exptl_crystal_density_diffrn 1.167
_exptl_crystal_density_method 'not measured'
_exptl_crystal_F_000 912
_exptl_crystal_size_max 0.32
_exptl_crystal_size_mid 0.19
_exptl_crystal_size_min 0.15
_refine_diff_density_max 0.590
_refine_diff_density_min -0.361
_refine_diff_density_rms 0.137
_refine_ls_extinction_coef 0.0023(3)
_refine_ls_extinction_expression Fc^*^=kFc[1+0.001xFc^2^\l^3^/sin(2\q)]^-1/4^
_refine_ls_extinction_method SHELXL
_refine_ls_goodness_of_fit_ref 1.074
_refine_ls_hydrogen_treatment constr
_refine_ls_matrix_type full
_refine_ls_number_parameters 198
_refine_ls_number_reflns 1826
_refine_ls_number_restraints 56
_refine_ls_restrained_S_all 1.118
_refine_ls_R_factor_all 0.1101
_refine_ls_R_factor_gt 0.0925
_refine_ls_shift/su_max 0.000
_refine_ls_shift/su_mean 0.000
_refine_ls_structure_factor_coef Fsqd
_refine_ls_weighting_details 'calc w=1/[\s^2^(Fo^2^)+(0.2000P)^2^+0.0000P] where P=(Fo^2^+2Fc^2^)/3'
_refine_ls_weighting_scheme calc
_refine_ls_wR_factor_gt 0.2354
_refine_ls_wR_factor_ref 0.2636
_reflns_number_gt 1331
_reflns_number_total 1826
_reflns_threshold_expression >2sigma(I)
_cod_data_source_file b927200c.txt
_cod_data_source_block compound_1.9H2O
_cod_original_cell_volume 2506.78(12)
_cod_original_sg_symbol_H-M C2/m
_cod_database_code 7212413

loop_
_symmetry_equiv_pos_as_xyz
'x, y, z'
'-x, y, -z'
'x+1/2, y+1/2, z'
'-x+1/2, y+1/2, -z'
'-x, -y, -z'
'x, -y, z'
'-x+1/2, -y+1/2, -z'
'x+1/2, -y+1/2, z'

loop_
_atom_site_label
_atom_site_type_symbol
_atom_site_fract_x
_atom_site_fract_y
_atom_site_fract_z
_atom_site_U_iso_or_equiv
_atom_site_adp_type
_atom_site_occupancy
_atom_site_symmetry_multiplicity
_atom_site_calc_flag
_atom_site_refinement_flags
_atom_site_disorder_group
Co1 Co 0.5000 0.31437(3) 0.5000 0.0652(2) Uani 1 2 d S .
O1 O 0.3580(3) 0.24990(10) 0.40240(19) 0.0713(7) Uani 1 1 d . .
O2 O 0.1657(3) 0.19460(9) 0.4118(2) 0.0714(7) Uani 1 1 d . .
N1 N 0.6272(3) 0.37247(12) 0.6215(2) 0.0725(9) Uani 0.50 1 d P 1
C1 C 0.7205(10) 0.4085(4) 0.5993(7) 0.106(3) Uani 0.50 1 d P 1
H1 H 0.7199 0.4126 0.5205 0.128 Uiso 0.50 1 calc PR 1
C2 C 0.8187(11) 0.4405(4) 0.6815(7) 0.110(3) Uani 0.50 1 d P 1
H2 H 0.8951 0.4625 0.6627 0.132 Uiso 0.50 1 calc PR 1
C3 C 0.8048(5) 0.44078(16) 0.8005(4) 0.0985(14) Uani 0.50 1 d PU 1
C4 C 0.7285(11) 0.4023(4) 0.8148(8) 0.109(3) Uani 0.50 1 d PU 1
H4 H 0.7378 0.3937 0.8938 0.131 Uiso 0.50 1 calc PR 1
C5 C 0.6281(9) 0.3686(4) 0.7306(6) 0.092(3) Uani 0.50 1 d P 1
H5 H 0.5614 0.3433 0.7521 0.110 Uiso 0.50 1 calc PR 1
N1' N 0.6272(3) 0.37247(12) 0.6215(2) 0.0725(9) Uani 0.50 1 d P 2
C1' C 0.7828(9) 0.3742(3) 0.6628(7) 0.085(2) Uani 0.50 1 d PU 2
H1' H 0.8436 0.3515 0.6293 0.102 Uiso 0.50 1 calc PR 2
C2' C 0.8596(9) 0.4104(4) 0.7576(7) 0.092(2) Uani 0.50 1 d PU 2
H2' H 0.9704 0.4078 0.7865 0.111 Uiso 0.50 1 calc PR 2
C3' C 0.8048(5) 0.44078(16) 0.8005(4) 0.0985(14) Uani 0.50 1 d PU 2
C4' C 0.6268(10) 0.4429(3) 0.7586(8) 0.100(3) Uani 0.50 1 d P 2
H4' H 0.5705 0.4665 0.7941 0.120 Uiso 0.50 1 calc PR 2
C5' C 0.5528(9) 0.4100(3) 0.6692(6) 0.092(3) Uani 0.50 1 d P 2
H5' H 0.4424 0.4131 0.6376 0.111 Uiso 0.50 1 calc PR 2
C6 C 0.8584(7) 0.4747(3) 0.9154(5) 0.0667(19) Uani 0.50 1 d PDU 1
C6' C 0.9414(7) 0.4755(3) 0.8825(5) 0.0662(19) Uani 0.50 1 d PDU 2
C7 C 1.0000 0.4403(2) 1.0000 0.101(2) Uani 1 2 d SU .
C8 C 0.2569(4) 0.23452(13) 0.4456(3) 0.0608(9) Uani 1 1 d . .
O3 O 0.7411(12) 0.5000 0.9681(9) 0.155(3) Uani 0.50 2 d SPDU .
O3' O 1.0669(11) 0.5000 0.8461(9) 0.155(3) Uani 0.50 2 d SPD .
O1W O 0.334(3) 0.0964(13) 0.351(3) 0.256(12) Uiso 0.25 1 d P .
O2W O 0.7836(18) 0.6082(8) 1.2756(14) 0.150(6) Uiso 0.25 1 d P .
O3W O 0.331(3) 0.2621(17) 0.118(4) 0.322(17) Uiso 0.25 1 d P .
O3W' O 0.438(3) 0.1994(11) 0.213(2) 0.217(10) Uiso 0.25 1 d P .
O4W O 0.731(3) 0.5636(11) 1.172(2) 0.220(10) Uiso 0.25 1 d P .
O4W' O 0.578(2) 0.5532(10) 1.0557(18) 0.204(9) Uiso 0.25 1 d P .
O5W O 0.070(5) 0.284(2) -0.018(4) 0.209(19) Uiso 0.13 1 d P .
O6W O 0.172(6) 0.266(2) 0.131(5) 0.22(2) Uiso 0.13 1 d P .
O7W O 1.164(3) 0.5000 0.590(2) 0.160(9) Uiso 0.25 2 d SP .
O8W O 0.213(5) 0.2033(19) -0.022(4) 0.169(14) Uiso 0.13 1 d P .
O9W O 0.667(3) 0.5918(15) 1.080(3) 0.269(14) Uiso 0.25 1 d P .

loop_
_atom_site_aniso_label
_atom_site_aniso_U_11
_atom_site_aniso_U_22
_atom_site_aniso_U_33
_atom_site_aniso_U_23
_atom_site_aniso_U_13
_atom_site_aniso_U_12
Co1 0.0637(4) 0.0460(4) 0.0695(4) 0.000 -0.0042(3) 0.000
O1 0.0719(12) 0.0586(13) 0.0780(12) -0.0132(10) 0.0149(10) -0.0070(10)
O2 0.0694(13) 0.0570(13) 0.0742(13) -0.0127(9) 0.0018(11) -0.0070(10)
N1 0.0671(15) 0.0581(16) 0.0712(14) -0.0030(12) -0.0099(12) 0.0000(13)
C1 0.109(6) 0.099(6) 0.088(5) 0.001(4) -0.005(5) -0.040(5)
C2 0.122(6) 0.107(6) 0.073(4) -0.006(4) -0.013(5) -0.041(5)
C3 0.114(3) 0.058(2) 0.088(2) 0.0031(16) -0.023(2) 0.0004(19)
C4 0.113(5) 0.116(5) 0.095(4) -0.003(4) 0.026(4) -0.008(4)
C5 0.088(4) 0.113(6) 0.071(4) -0.027(4) 0.020(3) -0.032(4)
N1' 0.0671(15) 0.0581(16) 0.0712(14) -0.0030(12) -0.0099(12) 0.0000(13)
C1' 0.079(4) 0.068(4) 0.087(4) -0.011(3) -0.007(3) -0.004(3)
C2' 0.070(4) 0.095(5) 0.093(4) 0.003(4) -0.005(3) 0.002(3)
C3' 0.114(3) 0.058(2) 0.088(2) 0.0031(16) -0.023(2) 0.0004(19)
C4' 0.093(5) 0.072(5) 0.104(6) -0.015(4) -0.017(5) 0.001(4)
C5' 0.086(5) 0.082(5) 0.082(4) -0.031(4) -0.013(4) 0.003(4)
C6 0.059(3) 0.062(3) 0.066(3) -0.005(2) 0.000(3) -0.002(3)
C6' 0.065(3) 0.057(3) 0.065(3) 0.003(2) 0.003(3) -0.006(3)
C7 0.113(4) 0.061(3) 0.087(3) 0.000 -0.034(3) 0.000
C8 0.0584(17) 0.0519(17) 0.0594(15) -0.0011(13) -0.0009(14) 0.0058(14)
O3 0.160(5) 0.145(5) 0.150(5) 0.000 0.032(4) 0.000
O3' 0.160(5) 0.145(5) 0.150(5) 0.000 0.032(4) 0.000

loop_
_atom_type_symbol
_atom_type_description
_atom_type_scat_dispersion_real
_atom_type_scat_dispersion_imag
_atom_type_scat_source
C C 0.0181 0.0091 'International Tables Vol C Tables 4.2.6.8 and 6.1.1.4'
H H 0.0000 0.0000 'International Tables Vol C Tables 4.2.6.8 and 6.1.1.4'
N N 0.0311 0.0180 'International Tables Vol C Tables 4.2.6.8 and 6.1.1.4'
O O 0.0492 0.0322 'International Tables Vol C Tables 4.2.6.8 and 6.1.1.4'
Co Co -2.3653 3.6143 'International Tables Vol C Tables 4.2.6.8 and 6.1.1.4'

loop_
_geom_angle_atom_site_label_1
_geom_angle_atom_site_label_2
_geom_angle_atom_site_label_3
_geom_angle
_geom_angle_site_symmetry_1
_geom_angle_site_symmetry_3
O2 Co1 O2 167.93(12) 8 7_556
O2 Co1 N1 95.92(11) 8 .
O2 Co1 N1 92.21(10) 7_556 .
O2 Co1 N1' 92.21(10) 8 2_656
O2 Co1 N1' 95.92(11) 7_556 2_656
N1 Co1 N1' 95.17(15) . 2_656
O2 Co1 N1 92.21(10) 8 2_656
O2 Co1 N1 95.92(11) 7_556 2_656
N1 Co1 N1 95.17(15) . 2_656
N1' Co1 N1 0.00(19) 2_656 2_656
O2 Co1 O1 92.42(9) 8 .
O2 Co1 O1 78.63(9) 7_556 .
N1 Co1 O1 169.65(11) . .
N1' Co1 O1 90.61(10) 2_656 .
N1 Co1 O1 90.61(10) 2_656 .
O2 Co1 O1 78.63(9) 8 2_656
O2 Co1 O1 92.42(9) 7_556 2_656
N1 Co1 O1 90.61(10) . 2_656
N1' Co1 O1 169.65(11) 2_656 2_656
N1 Co1 O1 169.65(11) 2_656 2_656
O1 Co1 O1 85.02(12) . 2_656
C8 O1 Co1 112.7(2) . .
C8 O2 Co1 114.3(2) . 7_556
C1 N1 C5 116.5(6) . .
C1 N1 Co1 124.2(4) . .
C5 N1 Co1 118.8(4) . .
N1 C1 C2 124.1(8) . .
N1 C1 H1 118.0 . .
C2 C1 H1 118.0 . .
C1 C2 C3 118.7(9) . .
C1 C2 H2 120.6 . .
C3 C2 H2 120.6 . .
C4 C3 C2 110.8(7) . .
C4 C3 C6 109.0(6) . .
C2 C3 C6 140.2(5) . .
C3 C4 C5 128.7(9) . .
C3 C4 H4 115.7 . .
C5 C4 H4 115.7 . .
N1 C5 C4 119.1(8) . .
N1 C5 H5 120.4 . .
C4 C5 H5 120.4 . .
C2' C1' H1' 119.7 . .
C1' C2' H2' 116.2 . .
C5' C4' H4' 121.4 . .
C4' C5' H5' 118.2 . .
C6 C6 O3 66.0(3) 6_565 .
C6 C6 C3 122.3(3) 6_565 .
O3 C6 C3 121.4(5) . .
C6 C6 C7 121.7(3) 6_565 .
O3 C6 C7 117.8(5) . .
C3 C6 C7 104.6(4) . .
C6' C6' O3' 65.7(3) 6_565 .
C6' C6' C7 122.6(3) 6_565 .
O3' C6' C7 114.2(5) . .
C6' C7 C6' 114.8(6) 2_757 .
C6' C7 C6 34.3(3) 2_757 2_757
C6' C7 C6 105.1(4) . 2_757
C6' C7 C6 105.1(4) 2_757 .
C6' C7 C6 34.3(3) . .
C6 C7 C6 116.6(6) 2_757 .
O1 C8 O2 126.1(3) . .
O1 C8 C8 117.7(3) . 7_556
O2 C8 C8 116.1(4) . 7_556
C6 O3 C6 48.1(6) 6_565 .
C6' O3' C6' 48.5(6) . 6_565
O1W O2W O4W 119(3) 3_556 .
O8W O3W O6W 90(3) 7 .
O9W O4W O2W 105(2) . .
O9W O4W O4W' 46.7(18) . .
O2W O4W O4W' 137.0(19) . .
O9W O4W' O4W' 123(2) . 2_657
O9W O4W' O4W 50.3(19) . .
O4W' O4W' O4W 170.8(14) 2_657 .
O5W O5W O6W 86(4) 2 .
O3W O6W O5W 97(4) . .
O4W' O9W O4W 83(3) . .

loop_
_geom_bond_atom_site_label_1
_geom_bond_atom_site_label_2
_geom_bond_distance
_geom_bond_site_symmetry_2
Co1 O2 2.085(3) 8
Co1 O2 2.085(3) 7_556
Co1 N1 2.104(3) .
Co1 N1' 2.104(3) 2_656
Co1 N1 2.104(3) 2_656
Co1 O1 2.136(2) .
Co1 O1 2.136(2) 2_656
O1 C8 1.234(4) .
O2 C8 1.258(4) .
O2 Co1 2.085(3) 7_556
N1 C1 1.297(10) .
N1 C5 1.311(8) .
C1 C2 1.354(12) .
C1 H1 0.9500 .
C2 C3 1.473(10) .
C2 H2 0.9500 .
C3 C4 1.205(11) .
C3 C6 1.554(7) .
C4 C5 1.398(12) .
C4 H4 0.9500 .
C5 H5 0.9500 .
C1' C2' 1.440(11) .
C1' H1' 0.9500 .
C2' H2' 0.9500 .
C4' C5' 1.343(11) .
C4' H4' 0.9500 .
C5' H5' 0.9500 .
C6 C6 1.234(13) 6_565
C6 O3 1.515(11) .
C6 C7 1.602(6) .
C6' C6' 1.196(12) 6_565
C6' O3' 1.455(11) .
C6' C7 1.599(7) .
C7 C6' 1.599(7) 2_757
C7 C6 1.602(6) 2_757
C8 C8 1.546(6) 7_556
O3 C6 1.515(11) 6_565
O3' C6' 1.455(11) 6_565
O1W O2W 0.93(3) 3_444
O2W O1W 0.93(3) 3_556
O2W O4W 1.61(3) .
O3W O8W 1.38(6) 7
O3W O6W 1.49(6) .
O4W O9W 1.28(4) .
O4W O4W' 1.65(3) .
O4W' O9W 1.21(4) .
O4W' O4W' 1.61(4) 2_657
O5W O5W 1.44(9) 2
O5W O6W 1.80(7) .
O8W O3W 1.38(6) 7
